data_4022532
loop_
_publ_author_name
'John Y. L. Chung'
'Raymond J. Cvetovich'
'Fuh-Rong Tsay'
'Peter G. Dormer'
'Lisa DiMichele'
'David J. Mathre'
'Jennifer R. Chilenski'
'Bing Mao'
'Robert Wenslow'

_publ_contact_author_address
;    Process Research
    Merck Research Laboratories
    P.O. Box 2000
    Rahway, NJ 07065
    USA
;
_publ_contact_author_email john_chung@merck.com
_publ_contact_author_name 'John Y. L. Chung'
_publ_section_title
;
 Synthesis of 3-Aminopyrazinone Mediated by
 2-Pyridylthioimidate-ZnCl~2~ Complexes.
 Development of an Efficient Route to a Thrombin Inhibitor
;
_journal_name_full 'Journal of Organic Chemistry'
_journal_page_first 8838
_journal_page_last 8846
_journal_paper_doi 10.1021/jo034835e
_journal_volume 68
_journal_year 2003
_chemical_formula_moiety 'C13 H13 Cl2 N3 O3 S Zn, C2 H3 N'
_chemical_formula_sum 'C15 H16 Cl2 N4 O3 S Zn'
_chemical_formula_weight 468.65
_chemical_name_common 'Compound 31'
_chemical_name_systematic
;     [2-oxo-3-(pyridin-2-ylthio)pyrazin-1(2H)-yl]acetate 
    Zinc Dichloride Complex 
;
_space_group_IT_number 14
_symmetry_cell_setting monoclinic
_symmetry_space_group_name_Hall '-P 2ybc'
_symmetry_space_group_name_H-M 'P 1 21/c 1'
_atom_sites_solution_hydrogens geom
_atom_sites_solution_primary direct
_atom_sites_solution_secondary difmap
_audit_creation_method SHELXL-97
_cell_angle_alpha 90.00
_cell_angle_beta 91.410(9)
_cell_angle_gamma 90.00
_cell_formula_units_Z 4
_cell_length_a 15.959(7)
_cell_length_b 14.202(6)
_cell_length_c 8.757(4)
_cell_measurement_temperature 298(2)
_cell_volume 1984.2(15)
_computing_cell_refinement 'Bruker SMART'
_computing_data_collection 'Bruker SMART'
_computing_data_reduction 'Bruker SAINT'
_computing_molecular_graphics 'Bruker SHELXTL'
_computing_publication_material 'Bruker SHELXTL'
_computing_structure_refinement 'SHELXL-97 (Sheldrick, 1997)'
_computing_structure_solution 'SHELXS-97 (Sheldrick, 1990)'
_diffrn_ambient_temperature 298(2)
_diffrn_measured_fraction_theta_full 0.999
_diffrn_measured_fraction_theta_max 0.999
_diffrn_measurement_device_type 'CCD area detector'
_diffrn_measurement_method 'phi and omega scans'
_diffrn_radiation_monochromator graphite
_diffrn_radiation_source 'sealed tube'
_diffrn_radiation_type MoK\a
_diffrn_radiation_wavelength 0.71073
_diffrn_reflns_av_R_equivalents 0.0705
_diffrn_reflns_av_sigmaI/netI 0.0813
_diffrn_reflns_limit_h_max 18
_diffrn_reflns_limit_h_min -18
_diffrn_reflns_limit_k_max 16
_diffrn_reflns_limit_k_min -16
_diffrn_reflns_limit_l_max 10
_diffrn_reflns_limit_l_min -6
_diffrn_reflns_number 9519
_diffrn_reflns_theta_full 24.71
_diffrn_reflns_theta_max 24.71
_diffrn_reflns_theta_min 1.28
_exptl_absorpt_coefficient_mu 1.634
_exptl_absorpt_correction_type none
_exptl_crystal_colour 'pale yellow'
_exptl_crystal_density_diffrn 1.569
_exptl_crystal_density_meas 0
_exptl_crystal_density_method 'not measured'
_exptl_crystal_description rod
_exptl_crystal_F_000 952
_exptl_crystal_size_max 0.10
_exptl_crystal_size_mid 0.03
_exptl_crystal_size_min 0.03
_refine_diff_density_max 0.981
_refine_diff_density_min -0.329
_refine_diff_density_rms 0.085
_refine_ls_extinction_method none
_refine_ls_goodness_of_fit_ref 0.911
_refine_ls_hydrogen_treatment mixed
_refine_ls_matrix_type full
_refine_ls_number_parameters 237
_refine_ls_number_reflns 3387
_refine_ls_number_restraints 0
_refine_ls_restrained_S_all 0.911
_refine_ls_R_factor_all 0.0776
_refine_ls_R_factor_gt 0.0528
_refine_ls_shift/su_max 0.001
_refine_ls_shift/su_mean 0.000
_refine_ls_structure_factor_coef Fsqd
_refine_ls_weighting_details 'calc w=1/[\s^2^(Fo^2^)+(0.0747P)^2^+0.0000P] where P=(Fo^2^+2Fc^2^)/3'
_refine_ls_weighting_scheme calc
_refine_ls_wR_factor_gt 0.1240
_refine_ls_wR_factor_ref 0.1453
_reflns_number_gt 2187
_reflns_number_total 3387
_reflns_threshold_expression >2sigma(I)
_cod_data_source_file jo034835esi20030616_034622.cif
_cod_data_source_block compound31
_cod_depositor_comments
;
The following automatic conversions were performed:
'_symmetry_cell_setting' value 'Monoclinic' changed to 'monoclinic'
according to '/home/saulius/struct/CIF-dictionaries/cif_core.dic'
dictionary named 'cif_core.dic' version 2.4.1 from 2010-06-29.

Automatic conversion script
Id: cif_fix_enum 1527 2010-12-29 10:47:43Z saulius 
;
_cod_original_sg_symbol_H-M 'P 21/c'
_cod_database_code 4022532

loop_
_symmetry_equiv_pos_as_xyz
'x, y, z'
'-x, y+1/2, -z+1/2'
'-x, -y, -z'
'x, -y-1/2, z-1/2'

loop_
_atom_site_label
_atom_site_type_symbol
_atom_site_fract_x
_atom_site_fract_y
_atom_site_fract_z
_atom_site_U_iso_or_equiv
_atom_site_adp_type
_atom_site_occupancy
_atom_site_symmetry_multiplicity
_atom_site_calc_flag
_atom_site_refinement_flags
C1 C 0.5312(3) 0.8196(4) -0.0793(6) 0.0551(15) Uani 1 1 d .
H1 H 0.5065 0.8735 -0.1207 0.066 Uiso 1 1 calc R
C2 C 0.4942(4) 0.7341(5) -0.1101(7) 0.0670(18) Uani 1 1 d .
H2 H 0.4458 0.7304 -0.1711 0.080 Uiso 1 1 calc R
C3 C 0.5296(4) 0.6554(5) -0.0502(7) 0.0689(18) Uani 1 1 d .
H3 H 0.5053 0.5969 -0.0687 0.083 Uiso 1 1 calc R
C4 C 0.6017(4) 0.6623(4) 0.0381(7) 0.0607(16) Uani 1 1 d .
H4 H 0.6269 0.6088 0.0798 0.073 Uiso 1 1 calc R
C5 C 0.6361(3) 0.7507(4) 0.0639(6) 0.0440(13) Uani 1 1 d .
C6 C 0.7979(3) 0.8254(4) 0.0772(5) 0.0406(12) Uani 1 1 d .
C7 C 0.8828(3) 0.7863(4) 0.0657(6) 0.0445(13) Uani 1 1 d .
C8 C 0.9090(3) 0.9195(4) -0.0904(6) 0.0505(14) Uani 1 1 d .
H8 H 0.9462 0.9535 -0.1492 0.061 Uiso 1 1 calc R
C9 C 0.8319(3) 0.9536(4) -0.0681(6) 0.0484(13) Uani 1 1 d .
H9 H 0.8170 1.0115 -0.1103 0.058 Uiso 1 1 calc R
C10 C 1.0126(3) 0.7934(4) -0.0665(6) 0.0571(16) Uani 1 1 d .
H10A H 1.0327 0.8218 -0.1595 0.068 Uiso 1 1 calc R
H10B H 1.0036 0.7269 -0.0863 0.068 Uiso 1 1 calc R
C11 C 1.0784(3) 0.8038(4) 0.0565(6) 0.0455(13) Uani 1 1 d .
C12 C 1.2173(3) 0.7516(5) 0.1254(7) 0.0704(19) Uani 1 1 d .
H12A H 1.2212 0.8108 0.1804 0.084 Uiso 1 1 calc R
H12B H 1.2128 0.7010 0.1992 0.084 Uiso 1 1 calc R
C13 C 1.2913(4) 0.7382(5) 0.0343(7) 0.0697(18) Uani 1 1 d .
H13A H 1.2887 0.6777 -0.0144 0.105 Uiso 1 1 calc R
H13B H 1.3406 0.7415 0.0992 0.105 Uiso 1 1 calc R
H13C H 1.2936 0.7866 -0.0421 0.105 Uiso 1 1 calc R
C21 C 0.1190(5) 0.5063(6) 0.1148(10) 0.087(2) Uani 1 1 d .
C22 C 0.1654(5) 0.4985(6) -0.0216(8) 0.097(2) Uani 1 1 d .
H22A H 0.2243 0.5010 0.0032 0.146 Uiso 1 1 calc R
H22B H 0.1508 0.5495 -0.0891 0.146 Uiso 1 1 calc R
H22C H 0.1524 0.4397 -0.0709 0.146 Uiso 1 1 calc R
Cl1 Cl 0.62872(11) 1.03737(10) -0.18277(19) 0.0714(5) Uani 1 1 d .
Cl2 Cl 0.64030(10) 1.03084(11) 0.25208(18) 0.0683(5) Uani 1 1 d .
N1 N 0.6013(2) 0.8294(3) 0.0080(5) 0.0444(11) Uani 1 1 d .
N2 N 0.7751(2) 0.9055(3) 0.0149(4) 0.0402(10) Uani 1 1 d .
N3 N 0.9333(3) 0.8365(3) -0.0287(5) 0.0461(11) Uani 1 1 d .
N21 N 0.0849(5) 0.5134(7) 0.2207(9) 0.147(4) Uani 1 1 d .
O1 O 0.9063(2) 0.7144(3) 0.1307(5) 0.0639(11) Uani 1 1 d .
O2 O 1.0737(2) 0.8525(3) 0.1665(4) 0.0581(10) Uani 1 1 d .
O3 O 1.1440(2) 0.7521(3) 0.0222(4) 0.0702(12) Uani 1 1 d .
S1 S 0.72838(9) 0.75527(11) 0.18254(18) 0.0620(5) Uani 1 1 d .
Zn1 Zn 0.65437(4) 0.95961(4) 0.03291(7) 0.0480(2) Uani 1 1 d .

loop_
_atom_site_aniso_label
_atom_site_aniso_U_11
_atom_site_aniso_U_22
_atom_site_aniso_U_33
_atom_site_aniso_U_23
_atom_site_aniso_U_13
_atom_site_aniso_U_12
C1 0.040(3) 0.055(4) 0.070(4) 0.003(3) -0.004(3) 0.003(3)
C2 0.052(4) 0.076(5) 0.073(5) -0.010(4) 0.001(3) -0.011(3)
C3 0.058(4) 0.057(4) 0.092(5) -0.009(4) 0.005(4) -0.014(3)
C4 0.060(4) 0.042(3) 0.081(5) 0.009(3) 0.011(3) -0.001(3)
C5 0.036(3) 0.050(3) 0.046(3) 0.004(3) 0.008(2) 0.002(2)
C6 0.043(3) 0.044(3) 0.034(3) -0.001(2) -0.003(2) 0.000(2)
C7 0.037(3) 0.046(3) 0.049(3) -0.002(3) -0.014(2) 0.004(3)
C8 0.048(3) 0.060(4) 0.044(3) 0.007(3) 0.000(2) -0.004(3)
C9 0.048(3) 0.045(3) 0.052(4) 0.007(3) -0.004(3) 0.000(3)
C10 0.039(3) 0.084(4) 0.048(4) -0.008(3) -0.002(3) 0.014(3)
C11 0.040(3) 0.052(3) 0.044(4) 0.003(3) 0.001(2) 0.000(3)
C12 0.044(4) 0.098(5) 0.068(4) -0.010(4) -0.019(3) 0.014(3)
C13 0.052(4) 0.075(4) 0.081(5) 0.005(4) -0.013(3) -0.003(3)
C21 0.076(5) 0.108(6) 0.076(6) 0.004(5) 0.009(4) -0.007(4)
C22 0.116(7) 0.088(5) 0.090(6) -0.022(4) 0.019(5) -0.019(5)
Cl1 0.0878(12) 0.0510(9) 0.0741(11) 0.0117(8) -0.0239(9) 0.0043(8)
Cl2 0.0744(11) 0.0624(10) 0.0679(11) -0.0148(8) -0.0004(8) 0.0050(8)
N1 0.040(2) 0.037(2) 0.056(3) 0.000(2) 0.002(2) 0.006(2)
N2 0.035(2) 0.037(2) 0.048(3) 0.002(2) 0.0001(19) 0.0008(19)
N3 0.040(2) 0.056(3) 0.041(3) -0.002(2) -0.002(2) 0.008(2)
N21 0.096(6) 0.239(10) 0.108(7) 0.021(6) 0.035(5) 0.009(6)
O1 0.054(2) 0.055(2) 0.082(3) 0.014(2) -0.019(2) 0.005(2)
O2 0.058(2) 0.064(3) 0.052(3) -0.009(2) -0.0008(19) 0.001(2)
O3 0.046(2) 0.095(3) 0.069(3) -0.026(2) -0.016(2) 0.021(2)
S1 0.0515(9) 0.0698(11) 0.0644(10) 0.0282(8) -0.0045(7) -0.0026(7)
Zn1 0.0441(4) 0.0386(4) 0.0609(5) -0.0015(3) -0.0042(3) 0.0063(3)

loop_
_atom_type_symbol
_atom_type_description
_atom_type_scat_dispersion_real
_atom_type_scat_dispersion_imag
_atom_type_scat_source
C C 0.0033 0.0016 'International Tables Vol C Tables 4.2.6.8 and 6.1.1.4'
H H 0.0000 0.0000 'International Tables Vol C Tables 4.2.6.8 and 6.1.1.4'
N N 0.0061 0.0033 'International Tables Vol C Tables 4.2.6.8 and 6.1.1.4'
O O 0.0106 0.0060 'International Tables Vol C Tables 4.2.6.8 and 6.1.1.4'
S S 0.1246 0.1234 'International Tables Vol C Tables 4.2.6.8 and 6.1.1.4'
Cl Cl 0.1484 0.1585 'International Tables Vol C Tables 4.2.6.8 and 6.1.1.4'
Zn Zn 0.2839 1.4301 'International Tables Vol C Tables 4.2.6.8 and 6.1.1.4'

loop_
_geom_angle_atom_site_label_1
_geom_angle_atom_site_label_2
_geom_angle_atom_site_label_3
_geom_angle
N1 C1 C2 123.3(5)
N1 C1 H1 118.3
C2 C1 H1 118.3
C3 C2 C1 118.7(6)
C3 C2 H2 120.6
C1 C2 H2 120.6
C2 C3 C4 119.7(6)
C2 C3 H3 120.1
C4 C3 H3 120.1
C3 C4 C5 118.6(5)
C3 C4 H4 120.7
C5 C4 H4 120.7
N1 C5 C4 122.6(5)
N1 C5 S1 120.9(4)
C4 C5 S1 116.5(4)
N2 C6 C7 123.1(5)
N2 C6 S1 122.4(4)
C7 C6 S1 114.5(4)
O1 C7 N3 122.4(5)
O1 C7 C6 123.8(5)
N3 C7 C6 113.8(4)
C9 C8 N3 120.8(5)
C9 C8 H8 119.6
N3 C8 H8 119.6
C8 C9 N2 121.6(5)
C8 C9 H9 119.2
N2 C9 H9 119.2
N3 C10 C11 113.3(4)
N3 C10 H10A 108.9
C11 C10 H10A 108.9
N3 C10 H10B 108.9
C11 C10 H10B 108.9
H10A C10 H10B 107.7
O2 C11 O3 125.1(5)
O2 C11 C10 125.7(5)
O3 C11 C10 109.2(5)
C13 C12 O3 108.0(5)
C13 C12 H12A 110.1
O3 C12 H12A 110.1
C13 C12 H12B 110.1
O3 C12 H12B 110.1
H12A C12 H12B 108.4
C12 C13 H13A 109.5
C12 C13 H13B 109.5
H13A C13 H13B 109.5
C12 C13 H13C 109.5
H13A C13 H13C 109.5
H13B C13 H13C 109.5
N21 C21 C22 178.4(11)
C21 C22 H22A 109.5
C21 C22 H22B 109.5
H22A C22 H22B 109.5
C21 C22 H22C 109.5
H22A C22 H22C 109.5
H22B C22 H22C 109.5
C5 N1 C1 117.0(4)
C5 N1 Zn1 123.4(3)
C1 N1 Zn1 119.4(4)
C6 N2 C9 118.4(4)
C6 N2 Zn1 122.5(3)
C9 N2 Zn1 119.0(3)
C8 N3 C7 121.9(4)
C8 N3 C10 121.4(5)
C7 N3 C10 116.6(4)
C11 O3 C12 119.3(4)
C6 S1 C5 103.7(2)
N1 Zn1 N2 92.28(16)
N1 Zn1 Cl2 117.47(13)
N2 Zn1 Cl2 110.62(12)
N1 Zn1 Cl1 107.00(13)
N2 Zn1 Cl1 105.73(12)
Cl2 Zn1 Cl1 119.77(7)

loop_
_geom_bond_atom_site_label_1
_geom_bond_atom_site_label_2
_geom_bond_distance
C1 N1 1.347(6)
C1 C2 1.374(8)
C1 H1 0.9300
C2 C3 1.352(8)
C2 H2 0.9300
C3 C4 1.374(8)
C3 H3 0.9300
C4 C5 1.386(7)
C4 H4 0.9300
C5 N1 1.336(6)
C5 S1 1.782(5)
C6 N2 1.310(6)
C6 C7 1.470(7)
C6 S1 1.767(5)
C7 O1 1.224(6)
C7 N3 1.369(7)
C8 C9 1.340(7)
C8 N3 1.350(6)
C8 H8 0.9300
C9 N2 1.361(6)
C9 H9 0.9300
C10 N3 1.452(6)
C10 C11 1.493(7)
C10 H10A 0.9700
C10 H10B 0.9700
C11 O2 1.189(6)
C11 O3 1.320(6)
C12 C13 1.454(8)
C12 O3 1.461(6)
C12 H12A 0.9700
C12 H12B 0.9700
C13 H13A 0.9600
C13 H13B 0.9600
C13 H13C 0.9600
C21 N21 1.092(9)
C21 C22 1.425(10)
C22 H22A 0.9600
C22 H22B 0.9600
C22 H22C 0.9600
Cl1 Zn1 2.2174(18)
Cl2 Zn1 2.1860(18)
N1 Zn1 2.043(4)
N2 Zn1 2.083(4)
